data_4346331
loop_
_publ_author_name
'Aulakh, Darpandeep'
'Varghese, Juby R.'
'Wriedt, Mario'

_publ_section_title
;
 The Importance of Polymorphism in Metal-Organic Framework Studies.
;
_journal_issue 17
_journal_name_full 'Inorganic chemistry'
_journal_page_first 8679
_journal_page_last 8684
_journal_paper_doi 10.1021/acs.inorgchem.5b01311
_journal_volume 54
_journal_year 2015
_chemical_formula_moiety 'C14 H18 Eu N3 O9'
_chemical_formula_sum 'C14 H18 Eu N3 O9'
_chemical_formula_weight 524.27
_space_group_crystal_system monoclinic
_space_group_IT_number 15
_space_group_name_Hall '-C 2yc'
_space_group_name_H-M_alt 'C 1 2/c 1'
_atom_sites_solution_hydrogens geom
_audit_creation_method SHELXL-2014/6
_cell_angle_alpha 90
_cell_angle_beta 96.136(15)
_cell_angle_gamma 90
_cell_formula_units_Z 4
_cell_length_a 17.200(7)
_cell_length_b 10.737(4)
_cell_length_c 10.684(4)
_cell_measurement_temperature 296(2)
_cell_volume 1961.8(13)
_computing_cell_refinement 'APEX2 (Bruker, 2013)'
_computing_data_collection 'APEX2 (Bruker, 2013)'
_computing_data_reduction 'APEX2 (Bruker, 2013)'
_computing_molecular_graphics 'SHELXP-2014/6 (Sheldrick, 2014)'
_computing_structure_refinement 'SHELXL-2014/6 (Sheldrick, 2014)'
_computing_structure_solution 'SHELXT-2014/6 (Sheldrick, 2014)'
_diffrn_ambient_temperature 296(2)
_diffrn_measured_fraction_theta_full 1.000
_diffrn_measured_fraction_theta_max 0.994
_diffrn_measurement_device_type 'Bruker APEX II CCD area detector'
_diffrn_measurement_method 'omega scans'
_diffrn_radiation_type MoK\a
_diffrn_radiation_wavelength 0.71073
_diffrn_reflns_av_R_equivalents 0.0553
_diffrn_reflns_av_unetI/netI 0.0457
_diffrn_reflns_Laue_measured_fraction_full 1.000
_diffrn_reflns_Laue_measured_fraction_max 0.994
_diffrn_reflns_limit_h_max 22
_diffrn_reflns_limit_h_min -22
_diffrn_reflns_limit_k_max 14
_diffrn_reflns_limit_k_min -14
_diffrn_reflns_limit_l_max 14
_diffrn_reflns_limit_l_min -14
_diffrn_reflns_number 14145
_diffrn_reflns_point_group_measured_fraction_full 1.000
_diffrn_reflns_point_group_measured_fraction_max 0.994
_diffrn_reflns_theta_full 25.242
_diffrn_reflns_theta_max 28.342
_diffrn_reflns_theta_min 2.240
_diffrn_source 'fine-focus sealed tube'
_exptl_absorpt_coefficient_mu 3.247
_exptl_absorpt_correction_T_max 0.774
_exptl_absorpt_correction_T_min 0.581
_exptl_absorpt_correction_type multi-scan
_exptl_absorpt_process_details 'SADABS (Sheldrick 2014)'
_exptl_crystal_colour white
_exptl_crystal_density_diffrn 1.775
_exptl_crystal_description block
_exptl_crystal_F_000 1032
_exptl_crystal_size_max 0.19
_exptl_crystal_size_mid 0.14
_exptl_crystal_size_min 0.08
_refine_diff_density_max 1.241
_refine_diff_density_min -0.714
_refine_diff_density_rms 0.125
_refine_ls_extinction_method none
_refine_ls_goodness_of_fit_ref 1.021
_refine_ls_hydrogen_treatment constr
_refine_ls_matrix_type full
_refine_ls_number_parameters 137
_refine_ls_number_reflns 2451
_refine_ls_number_restraints 6
_refine_ls_restrained_S_all 1.023
_refine_ls_R_factor_all 0.0514
_refine_ls_R_factor_gt 0.0340
_refine_ls_shift/su_max 0.015
_refine_ls_shift/su_mean 0.001
_refine_ls_structure_factor_coef Fsqd
_refine_ls_weighting_details 'w=1/[\s^2^(Fo^2^)+(0.0441P)^2^] where P=(Fo^2^+2Fc^2^)/3'
_refine_ls_weighting_scheme calc
_refine_ls_wR_factor_gt 0.0730
_refine_ls_wR_factor_ref 0.0792
_reflns_Friedel_coverage 0.000
_reflns_number_gt 2012
_reflns_number_total 2451
_reflns_threshold_expression 'I > 2\s(I)'
_cod_data_source_file ic5b01311_si_003.cif
_cod_data_source_block jv356_290k
_cod_original_cell_volume 1961.7(13)
_cod_original_sg_symbol_H-M 'C 2/c'
_cod_database_code 4346331
_shelx_space_group_comment
;
The symmetry employed for this shelxl refinement is uniquely defined
by the following loop, which should always be used as a source of
symmetry information in preference to the above space-group names.
They are only intended as comments.
;
_shelxl_version_number 2014/6

loop_
_space_group_symop_operation_xyz
'x, y, z'
'-x, y, -z+1/2'
'x+1/2, y+1/2, z'
'-x+1/2, y+1/2, -z+1/2'
'-x, -y, -z'
'x, -y, z-1/2'
'-x+1/2, -y+1/2, -z'
'x+1/2, -y+1/2, z-1/2'

loop_
_atom_site_label
_atom_site_type_symbol
_atom_site_fract_x
_atom_site_fract_y
_atom_site_fract_z
_atom_site_U_iso_or_equiv
_atom_site_adp_type
_atom_site_occupancy
_atom_site_site_symmetry_order
_atom_site_calc_flag
_atom_site_refinement_flags_posn
_atom_site_refinement_flags_adp
_atom_site_refinement_flags_occupancy
_atom_site_disorder_assembly
_atom_site_disorder_group
Eu1 Eu 0.5000 0.54320(3) 0.2500 0.03127(11) Uani 1 2 d S T P . .
O1 O 0.4152(2) 0.5801(4) 0.3975(3) 0.0663(11) Uani 1 1 d . . . . .
O2 O 0.4043(2) 0.5244(3) 0.5930(3) 0.0512(9) Uani 1 1 d . . . . .
O11 O 0.4575(3) 0.3286(4) 0.3159(4) 0.0814(13) Uani 1 1 d . . . . .
O12 O 0.5000 0.1540(7) 0.2500 0.199(6) Uani 1 2 d S T P . .
O21 O 0.4321(2) 0.7288(4) 0.1628(3) 0.0668(10) Uani 1 1 d . . . . .
N11 N 0.5000 0.2680(7) 0.2500 0.097(3) Uani 1 2 d S T P . .
C1 C 0.3836(2) 0.5856(4) 0.4967(4) 0.0380(10) Uani 1 1 d . . . . .
C2 C 0.3144(2) 0.6716(4) 0.4985(4) 0.0341(9) Uani 1 1 d . . . . .
C3 C 0.2802(3) 0.6892(4) 0.6088(4) 0.0414(10) Uani 1 1 d . . . . .
H3 H 0.3003 0.6486 0.6820 0.050 Uiso 1 1 calc R U . . .
C4 C 0.2158(2) 0.7672(5) 0.6106(4) 0.0426(11) Uani 1 1 d . . . . .
H4 H 0.1929 0.7784 0.6848 0.051 Uiso 1 1 calc R U . . .
N21' N 0.3641(6) 0.8645(11) 0.0386(10) 0.091(4) Uani 0.65 1 d D . P A 1
C21' C 0.4003(6) 0.7573(9) 0.0664(8) 0.071(3) Uani 0.65 1 d D . P A 1
H21' H 0.4001 0.6993 0.0018 0.085 Uiso 0.65 1 calc R U P A 1
C22' C 0.3517(9) 0.9587(12) 0.1256(14) 0.113(5) Uiso 0.65 1 d D . P A 1
H22A H 0.3088 0.9359 0.1716 0.169 Uiso 0.65 1 calc R U P A 1
H22B H 0.3397 1.0355 0.0816 0.169 Uiso 0.65 1 calc R U P A 1
H22C H 0.3980 0.9692 0.1831 0.169 Uiso 0.65 1 calc R U P A 1
C23' C 0.3193(9) 0.8808(18) -0.0911(14) 0.139(5) Uiso 0.65 1 d D . P A 1
H23A H 0.3476 0.9363 -0.1402 0.208 Uiso 0.65 1 calc R U P A 1
H23B H 0.2686 0.9149 -0.0825 0.208 Uiso 0.65 1 calc R U P A 1
H23C H 0.3136 0.8014 -0.1323 0.208 Uiso 0.65 1 calc R U P A 1
N21 N 0.4100(11) 0.9061(18) 0.043(2) 0.091(4) Uani 0.35 1 d D . P A 2
C21 C 0.4527(12) 0.8211(17) 0.1079(18) 0.078(6) Uani 0.35 1 d D . P A 2
H21 H 0.5065 0.8334 0.1129 0.094 Uiso 0.35 1 calc R U P A 2
C22 C 0.4282(18) 1.018(2) -0.007(3) 0.149(12) Uiso 0.35 1 d D . P A 2
H22D H 0.4093 1.0838 0.0420 0.223 Uiso 0.35 1 calc R U P A 2
H22E H 0.4042 1.0234 -0.0922 0.223 Uiso 0.35 1 calc R U P A 2
H22F H 0.4839 1.0244 -0.0061 0.223 Uiso 0.35 1 calc R U P A 2
C23 C 0.3225(14) 0.867(3) 0.033(4) 0.150 Uiso 0.35 1 d D U P A 2
H23D H 0.2943 0.9249 0.0797 0.225 Uiso 0.35 1 calc R U P A 2
H23E H 0.3183 0.7850 0.0666 0.225 Uiso 0.35 1 calc R U P A 2
H23F H 0.3010 0.8681 -0.0539 0.225 Uiso 0.35 1 calc R U P A 2

loop_
_atom_site_aniso_label
_atom_site_aniso_U_11
_atom_site_aniso_U_22
_atom_site_aniso_U_33
_atom_site_aniso_U_23
_atom_site_aniso_U_13
_atom_site_aniso_U_12
Eu1 0.03186(16) 0.03462(17) 0.02795(16) 0.000 0.00604(10) 0.000
O1 0.058(2) 0.098(3) 0.0464(19) 0.0099(19) 0.0251(17) 0.042(2)
O2 0.0464(18) 0.062(2) 0.0450(19) 0.0107(16) 0.0034(15) 0.0230(16)
O11 0.098(3) 0.061(3) 0.085(3) 0.024(2) 0.009(3) -0.024(2)
O12 0.311(16) 0.034(4) 0.243(13) 0.000 -0.013(12) 0.000
O21 0.082(3) 0.055(2) 0.057(2) 0.0150(19) -0.019(2) 0.006(2)
N11 0.149(9) 0.032(4) 0.101(7) 0.000 -0.021(6) 0.000
C1 0.033(2) 0.043(2) 0.039(2) -0.006(2) 0.0066(18) 0.0065(18)
C2 0.0303(19) 0.037(2) 0.035(2) 0.0015(18) 0.0070(16) 0.0070(17)
C3 0.044(2) 0.054(3) 0.0266(19) 0.0090(19) 0.0065(17) 0.015(2)
C4 0.041(2) 0.059(3) 0.030(2) 0.003(2) 0.0119(18) 0.018(2)
N21' 0.108(9) 0.100(8) 0.068(4) 0.031(5) 0.028(8) 0.061(8)
C21' 0.102(8) 0.069(6) 0.042(5) 0.003(4) 0.006(5) 0.054(6)
N21 0.108(9) 0.100(8) 0.068(4) 0.031(5) 0.028(8) 0.061(8)
C21 0.091(14) 0.063(12) 0.074(12) 0.017(10) -0.027(11) 0.007(10)

loop_
_atom_type_symbol
_atom_type_description
_atom_type_scat_dispersion_real
_atom_type_scat_dispersion_imag
_atom_type_scat_source
C C 0.0033 0.0016 'International Tables Vol C Tables 4.2.6.8 and 6.1.1.4'
H H 0.0000 0.0000 'International Tables Vol C Tables 4.2.6.8 and 6.1.1.4'
N N 0.0061 0.0033 'International Tables Vol C Tables 4.2.6.8 and 6.1.1.4'
O O 0.0106 0.0060 'International Tables Vol C Tables 4.2.6.8 and 6.1.1.4'
Eu Eu -0.1578 3.6682 'International Tables Vol C Tables 4.2.6.8 and 6.1.1.4'

loop_
_geom_angle_atom_site_label_1
_geom_angle_atom_site_label_2
_geom_angle_atom_site_label_3
_geom_angle
_geom_angle_site_symmetry_1
_geom_angle_site_symmetry_3
O1 Eu1 O1 160.1(2) . 2_655
O1 Eu1 O2 95.51(14) . 6_565
O1 Eu1 O2 90.65(12) 2_655 6_565
O1 Eu1 O2 90.65(12) . 5_666
O1 Eu1 O2 95.51(14) 2_655 5_666
O2 Eu1 O2 143.80(18) 6_565 5_666
O1 Eu1 O21 78.92(13) . .
O1 Eu1 O21 84.86(16) 2_655 .
O2 Eu1 O21 73.03(12) 6_565 .
O2 Eu1 O21 142.99(13) 5_666 .
O1 Eu1 O21 84.85(16) . 2_655
O1 Eu1 O21 78.92(14) 2_655 2_655
O2 Eu1 O21 142.99(13) 6_565 2_655
O2 Eu1 O21 73.03(13) 5_666 2_655
O21 Eu1 O21 70.74(19) . 2_655
O1 Eu1 O11 124.77(16) . 2_655
O1 Eu1 O11 75.13(16) 2_655 2_655
O2 Eu1 O11 73.78(14) 6_565 2_655
O2 Eu1 O11 73.47(14) 5_666 2_655
O21 Eu1 O11 140.74(14) . 2_655
O21 Eu1 O11 134.88(15) 2_655 2_655
O1 Eu1 O11 75.13(16) . .
O1 Eu1 O11 124.77(16) 2_655 .
O2 Eu1 O11 73.47(14) 6_565 .
O2 Eu1 O11 73.78(14) 5_666 .
O21 Eu1 O11 134.88(15) . .
O21 Eu1 O11 140.74(14) 2_655 .
O11 Eu1 O11 49.7(2) 2_655 .
O1 Eu1 N11 99.95(11) . .
O1 Eu1 N11 99.95(11) 2_655 .
O2 Eu1 N11 71.90(9) 6_565 .
O2 Eu1 N11 71.90(9) 5_666 .
O21 Eu1 N11 144.63(9) . .
O21 Eu1 N11 144.63(9) 2_655 .
O11 Eu1 N11 24.85(11) 2_655 .
O11 Eu1 N11 24.85(11) . .
C1 O1 Eu1 164.2(3) . .
C1 O2 Eu1 151.3(3) . 5_666
N11 O11 Eu1 96.5(4) . .
C21' O21 Eu1 135.9(5) . .
C21 O21 Eu1 133.8(9) . .
O12 N11 O11 121.4(3) . 2_655
O12 N11 O11 121.3(3) . .
O11 N11 O11 117.3(7) 2_655 .
O12 N11 Eu1 180.0 . .
O11 N11 Eu1 58.6(3) 2_655 .
O11 N11 Eu1 58.7(3) . .
O2 C1 O1 124.7(4) . .
O2 C1 C2 118.0(4) . .
O1 C1 C2 117.2(4) . .
C3 C2 C4 119.6(4) . 7_566
C3 C2 C1 120.2(4) . .
C4 C2 C1 120.2(4) 7_566 .
C2 C3 C4 120.4(4) . .
C2 C4 C3 120.0(4) 7_566 .
C21' N21' C22' 125.2(10) . .
C21' N21' C23' 118.9(12) . .
C22' N21' C23' 115.0(10) . .
O21 C21' N21' 126.6(10) . .
C21 N21 C22 133(2) . .
C21 N21 C23 109(2) . .
C22 N21 C23 118.1(19) . .
O21 C21 N21 129.7(19) . .

loop_
_geom_bond_atom_site_label_1
_geom_bond_atom_site_label_2
_geom_bond_distance
_geom_bond_site_symmetry_2
Eu1 O1 2.293(3) .
Eu1 O1 2.293(3) 2_655
Eu1 O2 2.337(3) 6_565
Eu1 O2 2.337(3) 5_666
Eu1 O21 2.444(4) .
Eu1 O21 2.444(4) 2_655
Eu1 O11 2.540(4) 2_655
Eu1 O11 2.540(4) .
Eu1 N11 2.955(7) .
O1 C1 1.243(5) .
O2 C1 1.240(6) .
O2 Eu1 2.337(3) 5_666
O11 N11 1.250(5) .
O12 N11 1.224(10) .
O21 C21' 1.153(9) .
O21 C21 1.223(19) .
N11 O11 1.250(6) 2_655
C1 C2 1.508(5) .
C2 C3 1.386(6) .
C2 C4 1.390(6) 7_566
C3 C4 1.390(6) .
C4 C2 1.390(6) 7_566
N21' C21' 1.328(10) .
N21' C22' 1.406(16) .
N21' C23' 1.521(16) .
N21 C21 1.322(15) .
N21 C22 1.36(2) .
N21 C23 1.55(2) .
